data_4102628
loop_
_publ_author_name
'Florie Lavigne'
'Eddy Maerten'
'Gilles Alcaraz'
'Nathalie Saffon-Merceron'
'Carles Acosta-Silva'
'Vicen\,c Branchadell'
'Antoine Baceiredo'

_publ_section_title
;
 Borylated Methylenephosphonium Salts: Precursors of Elusive
 Boryl(phosphino)carbenes
;
_journal_name_full 'Journal of the American Chemical Society'
_journal_page_first 8864
_journal_page_last 8865
_journal_paper_doi 10.1021/ja103422b
_journal_volume 132
_journal_year 2010
_chemical_formula_sum 'C34.5 H55 B Cl4 Ga N2 P'
_chemical_formula_weight 751.10
_chemical_name_systematic
; 
 ? 
;
_space_group_IT_number 2
_symmetry_cell_setting triclinic
_symmetry_space_group_name_Hall '-P 1'
_symmetry_space_group_name_H-M 'P -1'
_atom_sites_solution_hydrogens geom
_atom_sites_solution_primary direct
_atom_sites_solution_secondary difmap
_audit_creation_method SHELXL-97
_cell_angle_alpha 78.407(2)
_cell_angle_beta 78.195(2)
_cell_angle_gamma 87.1040(10)
_cell_formula_units_Z 2
_cell_length_a 8.5537(2)
_cell_length_b 15.3855(3)
_cell_length_c 16.0317(3)
_cell_measurement_reflns_used 4670
_cell_measurement_temperature 193(2)
_cell_measurement_theta_max 23.12
_cell_measurement_theta_min 2.43
_cell_volume 2022.97(8)
_computing_cell_refinement 'Bruker SMART'
_computing_data_collection 'Bruker SMART'
_computing_data_reduction 'Bruker SAINT'
_computing_molecular_graphics 'Bruker SHELXTL'
_computing_publication_material 'Bruker SHELXTL'
_computing_structure_refinement 'SHELXL-97 (Sheldrick, 1997)'
_computing_structure_solution 'SHELXS-97 (Sheldrick, 1990)'
_diffrn_ambient_temperature 193(2)
_diffrn_measured_fraction_theta_full 0.991
_diffrn_measured_fraction_theta_max 0.991
_diffrn_measurement_device_type 'CCD area detector'
_diffrn_measurement_method 'phi and omega scans'
_diffrn_radiation_monochromator graphite
_diffrn_radiation_source 'fine-focus sealed tube'
_diffrn_radiation_type MoK\a
_diffrn_radiation_wavelength 0.71073
_diffrn_reflns_av_R_equivalents 0.0502
_diffrn_reflns_av_sigmaI/netI 0.0473
_diffrn_reflns_limit_h_max 10
_diffrn_reflns_limit_h_min -10
_diffrn_reflns_limit_k_max 18
_diffrn_reflns_limit_k_min -18
_diffrn_reflns_limit_l_max 19
_diffrn_reflns_limit_l_min -19
_diffrn_reflns_number 25400
_diffrn_reflns_theta_full 25.35
_diffrn_reflns_theta_max 25.35
_diffrn_reflns_theta_min 5.21
_exptl_absorpt_coefficient_mu 1.008
_exptl_absorpt_correction_T_max 0.960
_exptl_absorpt_correction_T_min 0.855
_exptl_absorpt_correction_type multi-scan
_exptl_absorpt_process_details 'SADABS (Bruker-AXS)'
_exptl_crystal_colour colourless-green
_exptl_crystal_density_diffrn 1.233
_exptl_crystal_density_method 'not measured'
_exptl_crystal_description plate
_exptl_crystal_F_000 790
_exptl_crystal_size_max 0.4
_exptl_crystal_size_mid 0.12
_exptl_crystal_size_min 0.04
_refine_diff_density_max 0.381
_refine_diff_density_min -0.322
_refine_diff_density_rms 0.055
_refine_ls_extinction_method none
_refine_ls_goodness_of_fit_ref 1.006
_refine_ls_hydrogen_treatment constr
_refine_ls_matrix_type full
_refine_ls_number_parameters 425
_refine_ls_number_reflns 7336
_refine_ls_number_restraints 57
_refine_ls_restrained_S_all 1.006
_refine_ls_R_factor_all 0.0655
_refine_ls_R_factor_gt 0.0398
_refine_ls_shift/su_max 0.003
_refine_ls_shift/su_mean 0.000
_refine_ls_structure_factor_coef Fsqd
_refine_ls_weighting_details 'calc w=1/[\s^2^(Fo^2^)+(0.0412P)^2^+1.2180P] where P=(Fo^2^+2Fc^2^)/3'
_refine_ls_weighting_scheme calc
_refine_ls_wR_factor_gt 0.0885
_refine_ls_wR_factor_ref 0.1001
_reflns_number_gt 5347
_reflns_number_total 7336
_reflns_threshold_expression >2sigma(I)
_cod_data_source_file ja103422b_si_001.cif
_cod_data_source_block 4
_cod_original_cell_volume 2022.97(7)
_cod_original_formula_sum 'C34.50 H55 B Cl4 Ga N2 P'
_cod_database_code 4102628

loop_
_symmetry_equiv_pos_as_xyz
'x, y, z'
'-x, -y, -z'

loop_
_atom_site_label
_atom_site_type_symbol
_atom_site_fract_x
_atom_site_fract_y
_atom_site_fract_z
_atom_site_U_iso_or_equiv
_atom_site_adp_type
_atom_site_occupancy
_atom_site_symmetry_multiplicity
_atom_site_calc_flag
_atom_site_refinement_flags
_atom_site_disorder_assembly
_atom_site_disorder_group
C1 C 0.7051(3) 0.16996(18) 0.14397(17) 0.0333(6) Uani 1 1 d . . .
H1 H 0.7265 0.1251 0.1119 0.040 Uiso 1 1 calc R . .
C2 C 0.7149(3) 0.34699(18) 0.13916(17) 0.0303(6) Uani 1 1 d . . .
C3 C 0.8013(3) 0.37738(18) 0.19350(17) 0.0334(6) Uani 1 1 d . . .
C4 C 0.7390(4) 0.4465(2) 0.23533(19) 0.0406(7) Uani 1 1 d . . .
H4 H 0.7960 0.4654 0.2719 0.049 Uiso 1 1 calc R . .
C5 C 0.5955(4) 0.4879(2) 0.2243(2) 0.0460(8) Uani 1 1 d . . .
C6 C 0.5150(4) 0.4594(2) 0.1684(2) 0.0433(8) Uani 1 1 d . . .
H6 H 0.4200 0.4878 0.1585 0.052 Uiso 1 1 calc R . .
C7 C 0.5713(3) 0.38970(19) 0.12625(18) 0.0356(7) Uani 1 1 d . . .
C8 C 0.9612(4) 0.3377(2) 0.2058(2) 0.0440(8) Uani 1 1 d . . .
H8A H 1.0442 0.3774 0.1722 0.066 Uiso 1 1 calc R . .
H8B H 0.9746 0.2819 0.1870 0.066 Uiso 1 1 calc R . .
H8C H 0.9669 0.3285 0.2662 0.066 Uiso 1 1 calc R . .
C9 C 0.5306(5) 0.5620(3) 0.2712(3) 0.0765(13) Uani 1 1 d . . .
H9A H 0.4455 0.5400 0.3188 0.115 Uiso 1 1 calc R . .
H9B H 0.4909 0.6092 0.2317 0.115 Uiso 1 1 calc R . .
H9C H 0.6143 0.5841 0.2929 0.115 Uiso 1 1 calc R . .
C10 C 0.4752(4) 0.3623(2) 0.0662(2) 0.0501(8) Uani 1 1 d . . .
H10A H 0.3656 0.3798 0.0823 0.075 Uiso 1 1 calc R . .
H10B H 0.4819 0.2991 0.0711 0.075 Uiso 1 1 calc R . .
H10C H 0.5173 0.3906 0.0074 0.075 Uiso 1 1 calc R . .
C11 C 0.5862(3) 0.20288(17) 0.32614(16) 0.0288(6) Uani 1 1 d . . .
C12 C 0.7107(3) 0.19747(18) 0.37267(17) 0.0315(6) Uani 1 1 d . . .
C13 C 0.6969(4) 0.24907(19) 0.43560(18) 0.0371(7) Uani 1 1 d . . .
H13 H 0.7779 0.2466 0.4669 0.044 Uiso 1 1 calc R . .
C14 C 0.5654(4) 0.3045(2) 0.45342(19) 0.0413(7) Uani 1 1 d . . .
C15 C 0.4444(4) 0.30627(19) 0.40780(19) 0.0392(7) Uani 1 1 d . . .
H15 H 0.3554 0.3422 0.4203 0.047 Uiso 1 1 calc R . .
C16 C 0.4504(3) 0.25640(18) 0.34394(18) 0.0335(6) Uani 1 1 d . . .
C17 C 0.8503(4) 0.1351(2) 0.3588(2) 0.0401(7) Uani 1 1 d . . .
H17A H 0.9261 0.1447 0.3926 0.060 Uiso 1 1 calc R . .
H17B H 0.9002 0.1457 0.2984 0.060 Uiso 1 1 calc R . .
H17C H 0.8137 0.0749 0.3766 0.060 Uiso 1 1 calc R . .
C18 C 0.5538(5) 0.3595(3) 0.5221(2) 0.0644(10) Uani 1 1 d . . .
H18A H 0.4486 0.3850 0.5330 0.097 Uiso 1 1 calc R . .
H18B H 0.6311 0.4061 0.5025 0.097 Uiso 1 1 calc R . .
H18C H 0.5745 0.3227 0.5747 0.097 Uiso 1 1 calc R . .
C19 C 0.3132(4) 0.2613(2) 0.2980(2) 0.0442(7) Uani 1 1 d . . .
H19A H 0.2219 0.2329 0.3374 0.066 Uiso 1 1 calc R . .
H19B H 0.3421 0.2319 0.2495 0.066 Uiso 1 1 calc R . .
H19C H 0.2876 0.3224 0.2776 0.066 Uiso 1 1 calc R . .
C20 C 0.9407(4) 0.3611(2) -0.0316(2) 0.0455(8) Uani 1 1 d . . .
H20 H 0.8986 0.4036 0.0058 0.055 Uiso 1 1 calc R . .
C21 C 0.8849(5) 0.3922(2) -0.1171(2) 0.0605(10) Uani 1 1 d . . .
H21A H 0.9323 0.3552 -0.1573 0.091 Uiso 1 1 calc R . .
H21B H 0.9164 0.4526 -0.1407 0.091 Uiso 1 1 calc R . .
H21C H 0.7707 0.3883 -0.1071 0.091 Uiso 1 1 calc R . .
C22 C 1.1224(5) 0.3634(3) -0.0459(3) 0.0755(13) Uani 1 1 d . . .
H22A H 1.1560 0.3364 0.0070 0.113 Uiso 1 1 calc R . .
H22B H 1.1574 0.4238 -0.0630 0.113 Uiso 1 1 calc R . .
H22C H 1.1680 0.3312 -0.0907 0.113 Uiso 1 1 calc R . .
C23 C 0.9311(4) 0.2004(2) -0.03435(19) 0.0475(8) Uani 1 1 d . . .
H23 H 1.0010 0.2286 -0.0885 0.057 Uiso 1 1 calc R . .
C24 C 0.7943(6) 0.1602(3) -0.0616(2) 0.0719(12) Uani 1 1 d . . .
H24A H 0.7281 0.1259 -0.0114 0.108 Uiso 1 1 calc R . .
H24B H 0.8371 0.1226 -0.1021 0.108 Uiso 1 1 calc R . .
H24C H 0.7316 0.2069 -0.0886 0.108 Uiso 1 1 calc R . .
C25 C 1.0339(5) 0.1315(3) 0.0117(3) 0.0745(13) Uani 1 1 d . . .
H25A H 1.1192 0.1604 0.0257 0.112 Uiso 1 1 calc R . .
H25B H 1.0775 0.0909 -0.0255 0.112 Uiso 1 1 calc R . .
H25C H 0.9698 0.0995 0.0642 0.112 Uiso 1 1 calc R . .
C26 C 0.4473(4) 0.0014(2) 0.21092(19) 0.0400(7) Uani 1 1 d . . .
H26 H 0.3681 -0.0418 0.2464 0.048 Uiso 1 1 calc R . .
C27 C 0.3614(4) 0.0625(2) 0.1483(2) 0.0512(9) Uani 1 1 d . . .
H27A H 0.2807 0.0957 0.1801 0.077 Uiso 1 1 calc R . .
H27B H 0.3123 0.0279 0.1172 0.077 Uiso 1 1 calc R . .
H27C H 0.4365 0.1026 0.1079 0.077 Uiso 1 1 calc R . .
C28 C 0.5817(4) -0.0523(2) 0.1655(2) 0.0520(9) Uani 1 1 d . . .
H28A H 0.6553 -0.0127 0.1235 0.078 Uiso 1 1 calc R . .
H28B H 0.5374 -0.0913 0.1368 0.078 Uiso 1 1 calc R . .
H28C H 0.6367 -0.0867 0.2078 0.078 Uiso 1 1 calc R . .
C29 C 0.4532(4) 0.0097(2) 0.36855(18) 0.0412(7) Uani 1 1 d . . .
H29 H 0.4965 0.0477 0.4004 0.049 Uiso 1 1 calc R . .
C30 C 0.2731(4) 0.0095(2) 0.3988(2) 0.0580(9) Uani 1 1 d . . .
H30A H 0.2311 0.0679 0.3816 0.087 Uiso 1 1 calc R . .
H30B H 0.2470 -0.0079 0.4609 0.087 Uiso 1 1 calc R . .
H30C H 0.2271 -0.0316 0.3731 0.087 Uiso 1 1 calc R . .
C31 C 0.5289(4) -0.0814(2) 0.3887(2) 0.0553(9) Uani 1 1 d . . .
H31A H 0.4865 -0.1212 0.3600 0.083 Uiso 1 1 calc R . .
H31B H 0.5057 -0.1034 0.4503 0.083 Uiso 1 1 calc R . .
H31C H 0.6424 -0.0772 0.3685 0.083 Uiso 1 1 calc R . .
N1 N 0.8764(3) 0.27291(15) 0.01436(14) 0.0328(5) Uani 1 1 d . . .
N2 N 0.5001(3) 0.05009(15) 0.27306(14) 0.0332(5) Uani 1 1 d . . .
P1 P 0.60115(8) 0.14083(5) 0.24258(4) 0.02892(17) Uani 1 1 d . . .
Cl1 Cl 0.23426(10) 0.77728(6) 0.29637(6) 0.0532(2) Uani 1 1 d . . .
Cl2 Cl -0.02345(10) 0.95839(5) 0.24316(5) 0.0522(2) Uani 1 1 d . . .
Cl3 Cl -0.08161(11) 0.83243(7) 0.45797(5) 0.0606(2) Uani 1 1 d . . .
Cl4 Cl -0.17067(11) 0.74076(6) 0.28563(6) 0.0613(3) Uani 1 1 d . . .
Ga1 Ga -0.01130(4) 0.82535(2) 0.32119(2) 0.03825(11) Uani 1 1 d . . .
B1 B 0.7737(4) 0.2635(2) 0.0961(2) 0.0295(7) Uani 1 1 d . . .
C32 C -0.0777(19) 0.5184(11) 0.6222(10) 0.116(6) Uani 0.50 1 d PU A -1
H32A H -0.0065 0.5601 0.6316 0.175 Uiso 0.50 1 calc PR A -1
H32B H -0.0792 0.4649 0.6652 0.175 Uiso 0.50 1 calc PR A -1
H32C H -0.1834 0.5435 0.6265 0.175 Uiso 0.50 1 calc PR A -1
C33 C -0.0270(10) 0.4994(5) 0.5422(4) 0.074(2) Uani 0.50 1 d PGU A -1
C34 C 0.0122(9) 0.5726(4) 0.4754(5) 0.092(4) Uani 0.50 1 d PGU A -1
H34 H 0.0080 0.6292 0.4879 0.111 Uiso 0.50 1 calc PR A -1
C35 C 0.0577(11) 0.5611(4) 0.3899(5) 0.111(3) Uani 0.50 1 d PGU A -1
H35 H 0.0839 0.6100 0.3452 0.133 Uiso 0.50 1 calc PR A -1
C36 C 0.0640(11) 0.4764(5) 0.3712(4) 0.078(4) Uani 0.50 1 d PGU A -1
H36 H 0.0944 0.4687 0.3141 0.093 Uiso 0.50 1 calc PR A -1
C37 C 0.0248(10) 0.4033(4) 0.4380(4) 0.081(2) Uani 0.50 1 d PGU A -1
H37 H 0.0290 0.3466 0.4255 0.097 Uiso 0.50 1 calc PR A -1
C38 C -0.0207(9) 0.4148(4) 0.5235(4) 0.101(5) Uani 0.50 1 d PGU A -1
H38 H -0.0469 0.3658 0.5682 0.122 Uiso 0.50 1 calc PR A -1

loop_
_atom_site_aniso_label
_atom_site_aniso_U_11
_atom_site_aniso_U_22
_atom_site_aniso_U_33
_atom_site_aniso_U_23
_atom_site_aniso_U_13
_atom_site_aniso_U_12
C1 0.0384(16) 0.0318(15) 0.0288(15) -0.0100(12) 0.0011(12) -0.0067(12)
C2 0.0330(15) 0.0306(15) 0.0246(14) 0.0005(11) -0.0034(11) -0.0066(12)
C3 0.0376(16) 0.0318(15) 0.0290(15) -0.0002(12) -0.0056(12) -0.0118(12)
C4 0.0481(19) 0.0411(18) 0.0331(16) -0.0105(13) -0.0031(13) -0.0127(15)
C5 0.053(2) 0.0343(17) 0.0446(19) -0.0103(14) 0.0085(15) -0.0075(15)
C6 0.0393(18) 0.0379(17) 0.0479(19) -0.0035(14) -0.0035(14) 0.0051(14)
C7 0.0334(16) 0.0371(16) 0.0328(16) -0.0001(13) -0.0045(12) -0.0040(13)
C8 0.0413(18) 0.0483(19) 0.0445(18) -0.0052(15) -0.0154(14) -0.0068(15)
C9 0.079(3) 0.060(2) 0.092(3) -0.043(2) 0.006(2) 0.000(2)
C10 0.0425(19) 0.065(2) 0.0476(19) -0.0105(17) -0.0204(15) 0.0042(16)
C11 0.0325(15) 0.0287(14) 0.0235(13) -0.0042(11) -0.0009(11) -0.0080(12)
C12 0.0350(15) 0.0315(15) 0.0261(14) -0.0016(11) -0.0038(11) -0.0071(12)
C13 0.0499(18) 0.0367(17) 0.0276(15) -0.0062(13) -0.0135(13) -0.0050(14)
C14 0.057(2) 0.0370(17) 0.0302(16) -0.0104(13) -0.0051(14) -0.0049(15)
C15 0.0430(18) 0.0364(17) 0.0359(17) -0.0098(13) -0.0001(13) 0.0005(13)
C16 0.0329(15) 0.0340(16) 0.0317(15) -0.0058(12) -0.0016(12) -0.0067(12)
C17 0.0412(17) 0.0440(18) 0.0370(17) -0.0093(14) -0.0111(13) 0.0020(14)
C18 0.088(3) 0.061(2) 0.056(2) -0.0307(19) -0.022(2) 0.010(2)
C19 0.0357(17) 0.0509(19) 0.0468(19) -0.0136(15) -0.0063(14) -0.0004(14)
C20 0.057(2) 0.0375(17) 0.0336(17) 0.0004(13) 0.0044(14) -0.0095(15)
C21 0.069(2) 0.050(2) 0.048(2) 0.0149(16) -0.0038(18) 0.0054(18)
C22 0.063(3) 0.097(3) 0.055(2) 0.018(2) -0.0080(19) -0.039(2)
C23 0.060(2) 0.0392(18) 0.0315(16) -0.0039(14) 0.0140(14) 0.0034(15)
C24 0.116(4) 0.066(3) 0.037(2) -0.0225(18) -0.002(2) -0.024(2)
C25 0.078(3) 0.054(2) 0.069(3) 0.0029(19) 0.017(2) 0.022(2)
C26 0.0497(19) 0.0365(17) 0.0347(16) -0.0074(13) -0.0058(14) -0.0174(14)
C27 0.055(2) 0.060(2) 0.0431(19) -0.0091(16) -0.0192(16) -0.0164(17)
C28 0.067(2) 0.046(2) 0.047(2) -0.0186(16) -0.0073(17) -0.0097(17)
C29 0.0508(19) 0.0427(18) 0.0284(15) -0.0025(13) -0.0037(13) -0.0199(15)
C30 0.059(2) 0.061(2) 0.043(2) -0.0048(17) 0.0114(16) -0.0117(18)
C31 0.060(2) 0.055(2) 0.0419(19) 0.0107(16) -0.0070(16) -0.0098(17)
N1 0.0365(13) 0.0325(13) 0.0263(12) -0.0012(10) -0.0024(10) -0.0045(10)
N2 0.0372(13) 0.0352(13) 0.0261(12) -0.0048(10) -0.0026(10) -0.0101(10)
P1 0.0321(4) 0.0299(4) 0.0237(4) -0.0042(3) -0.0029(3) -0.0061(3)
Cl1 0.0464(5) 0.0543(5) 0.0567(5) -0.0088(4) -0.0079(4) 0.0038(4)
Cl2 0.0556(5) 0.0438(5) 0.0514(5) -0.0038(4) -0.0030(4) -0.0003(4)
Cl3 0.0638(6) 0.0852(7) 0.0340(4) -0.0179(4) -0.0054(4) -0.0039(5)
Cl4 0.0620(6) 0.0623(6) 0.0677(6) -0.0239(5) -0.0163(5) -0.0177(5)
Ga1 0.0409(2) 0.0421(2) 0.03274(19) -0.01037(14) -0.00552(14) -0.00582(15)
B1 0.0273(16) 0.0361(18) 0.0259(16) -0.0038(13) -0.0086(12) -0.0043(13)
C32 0.072(11) 0.159(17) 0.134(9) -0.072(10) -0.025(9) 0.037(11)
C33 0.061(5) 0.085(5) 0.078(5) -0.009(4) -0.027(5) 0.005(5)
C34 0.092(11) 0.038(4) 0.142(9) -0.016(5) -0.016(10) 0.017(6)
C35 0.124(9) 0.068(5) 0.123(7) 0.007(6) -0.014(7) 0.011(6)
C36 0.089(11) 0.087(8) 0.071(6) -0.011(5) -0.049(7) -0.013(7)
C37 0.082(6) 0.078(5) 0.077(5) -0.015(4) 0.004(5) -0.027(5)
C38 0.131(14) 0.080(6) 0.081(7) 0.007(6) -0.010(10) -0.022(9)

loop_
_atom_type_symbol
_atom_type_description
_atom_type_scat_dispersion_real
_atom_type_scat_dispersion_imag
_atom_type_scat_source
C C 0.0033 0.0016 'International Tables Vol C Tables 4.2.6.8 and 6.1.1.4'
H H 0.0000 0.0000 'International Tables Vol C Tables 4.2.6.8 and 6.1.1.4'
N N 0.0061 0.0033 'International Tables Vol C Tables 4.2.6.8 and 6.1.1.4'
P P 0.1023 0.0942 'International Tables Vol C Tables 4.2.6.8 and 6.1.1.4'
Cl Cl 0.1484 0.1585 'International Tables Vol C Tables 4.2.6.8 and 6.1.1.4'
Ga Ga 0.2307 1.6083 'International Tables Vol C Tables 4.2.6.8 and 6.1.1.4'
B B 0.0013 0.0007 'International Tables Vol C Tables 4.2.6.8 and 6.1.1.4'

loop_
_geom_angle_atom_site_label_1
_geom_angle_atom_site_label_2
_geom_angle_atom_site_label_3
_geom_angle
B1 C1 P1 128.6(2)
B1 C1 H1 115.7
P1 C1 H1 115.7
C7 C2 C3 118.5(3)
C7 C2 B1 119.9(2)
C3 C2 B1 121.5(2)
C4 C3 C2 119.5(3)
C4 C3 C8 119.4(3)
C2 C3 C8 121.0(3)
C5 C4 C3 122.3(3)
C5 C4 H4 118.9
C3 C4 H4 118.9
C4 C5 C6 117.5(3)
C4 C5 C9 121.0(3)
C6 C5 C9 121.6(3)
C5 C6 C7 122.3(3)
C5 C6 H6 118.9
C7 C6 H6 118.9
C6 C7 C2 119.9(3)
C6 C7 C10 118.9(3)
C2 C7 C10 121.2(3)
C3 C8 H8A 109.5
C3 C8 H8B 109.5
H8A C8 H8B 109.5
C3 C8 H8C 109.5
H8A C8 H8C 109.5
H8B C8 H8C 109.5
C5 C9 H9A 109.5
C5 C9 H9B 109.5
H9A C9 H9B 109.5
C5 C9 H9C 109.5
H9A C9 H9C 109.5
H9B C9 H9C 109.5
C7 C10 H10A 109.5
C7 C10 H10B 109.5
H10A C10 H10B 109.5
C7 C10 H10C 109.5
H10A C10 H10C 109.5
H10B C10 H10C 109.5
C16 C11 C12 121.7(2)
C16 C11 P1 118.9(2)
C12 C11 P1 119.4(2)
C13 C12 C11 117.6(3)
C13 C12 C17 120.3(3)
C11 C12 C17 122.0(2)
C12 C13 C14 122.1(3)
C12 C13 H13 119.0
C14 C13 H13 119.0
C15 C14 C13 118.4(3)
C15 C14 C18 120.8(3)
C13 C14 C18 120.8(3)
C14 C15 C16 122.5(3)
C14 C15 H15 118.7
C16 C15 H15 118.7
C15 C16 C11 117.6(3)
C15 C16 C19 119.2(3)
C11 C16 C19 123.2(3)
C12 C17 H17A 109.5
C12 C17 H17B 109.5
H17A C17 H17B 109.5
C12 C17 H17C 109.5
H17A C17 H17C 109.5
H17B C17 H17C 109.5
C14 C18 H18A 109.5
C14 C18 H18B 109.5
H18A C18 H18B 109.5
C14 C18 H18C 109.5
H18A C18 H18C 109.5
H18B C18 H18C 109.5
C16 C19 H19A 109.5
C16 C19 H19B 109.5
H19A C19 H19B 109.5
C16 C19 H19C 109.5
H19A C19 H19C 109.5
H19B C19 H19C 109.5
N1 C20 C21 112.1(3)
N1 C20 C22 112.1(3)
C21 C20 C22 110.7(3)
N1 C20 H20 107.2
C21 C20 H20 107.2
C22 C20 H20 107.2
C20 C21 H21A 109.5
C20 C21 H21B 109.5
H21A C21 H21B 109.5
C20 C21 H21C 109.5
H21A C21 H21C 109.5
H21B C21 H21C 109.5
C20 C22 H22A 109.5
C20 C22 H22B 109.5
H22A C22 H22B 109.5
C20 C22 H22C 109.5
H22A C22 H22C 109.5
H22B C22 H22C 109.5
N1 C23 C25 112.8(3)
N1 C23 C24 112.6(3)
C25 C23 C24 113.3(3)
N1 C23 H23 105.8
C25 C23 H23 105.8
C24 C23 H23 105.8
C23 C24 H24A 109.5
C23 C24 H24B 109.5
H24A C24 H24B 109.5
C23 C24 H24C 109.5
H24A C24 H24C 109.5
H24B C24 H24C 109.5
C23 C25 H25A 109.5
C23 C25 H25B 109.5
H25A C25 H25B 109.5
C23 C25 H25C 109.5
H25A C25 H25C 109.5
H25B C25 H25C 109.5
N2 C26 C27 111.6(2)
N2 C26 C28 113.2(3)
C27 C26 C28 113.0(3)
N2 C26 H26 106.1
C27 C26 H26 106.1
C28 C26 H26 106.1
C26 C27 H27A 109.5
C26 C27 H27B 109.5
H27A C27 H27B 109.5
C26 C27 H27C 109.5
H27A C27 H27C 109.5
H27B C27 H27C 109.5
C26 C28 H28A 109.5
C26 C28 H28B 109.5
H28A C28 H28B 109.5
C26 C28 H28C 109.5
H28A C28 H28C 109.5
H28B C28 H28C 109.5
N2 C29 C31 111.0(3)
N2 C29 C30 111.1(3)
C31 C29 C30 113.1(3)
N2 C29 H29 107.1
C31 C29 H29 107.1
C30 C29 H29 107.1
C29 C30 H30A 109.5
C29 C30 H30B 109.5
H30A C30 H30B 109.5
C29 C30 H30C 109.5
H30A C30 H30C 109.5
H30B C30 H30C 109.5
C29 C31 H31A 109.5
C29 C31 H31B 109.5
H31A C31 H31B 109.5
C29 C31 H31C 109.5
H31A C31 H31C 109.5
H31B C31 H31C 109.5
B1 N1 C20 120.3(2)
B1 N1 C23 126.0(2)
C20 N1 C23 113.7(2)
C26 N2 C29 116.4(2)
C26 N2 P1 123.66(18)
C29 N2 P1 119.91(18)
N2 P1 C1 121.84(13)
N2 P1 C11 113.24(12)
C1 P1 C11 124.91(13)
Cl4 Ga1 Cl3 110.77(4)
Cl4 Ga1 Cl1 111.26(4)
Cl3 Ga1 Cl1 108.80(4)
Cl4 Ga1 Cl2 108.39(4)
Cl3 Ga1 Cl2 108.90(4)
Cl1 Ga1 Cl2 108.66(4)
N1 B1 C1 119.9(3)
N1 B1 C2 121.4(2)
C1 B1 C2 118.5(2)
C33 C32 H32A 109.5
C33 C32 H32B 109.5
H32A C32 H32B 109.5
C33 C32 H32C 109.5
H32A C32 H32C 109.5
H32B C32 H32C 109.5
C32 C33 C34 115.2(9)
C32 C33 C38 124.7(9)
C34 C33 C38 120.0
C35 C34 C33 120.0
C35 C34 H34 120.0
C33 C34 H34 120.0
C34 C35 C36 120.0
C34 C35 H35 120.0
C36 C35 H35 120.0
C37 C36 C35 120.0
C37 C36 H36 120.0
C35 C36 H36 120.0
C36 C37 C38 120.0
C36 C37 H37 120.0
C38 C37 H37 120.0
C37 C38 C33 120.0
C37 C38 H38 120.0
C33 C38 H38 120.0

loop_
_geom_bond_atom_site_label_1
_geom_bond_atom_site_label_2
_geom_bond_distance
C1 B1 1.568(4)
C1 P1 1.634(3)
C1 H1 0.9300
C2 C7 1.397(4)
C2 C3 1.409(4)
C2 B1 1.590(4)
C3 C4 1.396(4)
C3 C8 1.503(4)
C4 C5 1.380(5)
C4 H4 0.9300
C5 C6 1.383(5)
C5 C9 1.511(5)
C6 C7 1.395(4)
C6 H6 0.9300
C7 C10 1.517(4)
C8 H8A 0.9600
C8 H8B 0.9600
C8 H8C 0.9600
C9 H9A 0.9600
C9 H9B 0.9600
C9 H9C 0.9600
C10 H10A 0.9600
C10 H10B 0.9600
C10 H10C 0.9600
C11 C16 1.404(4)
C11 C12 1.410(4)
C11 P1 1.776(3)
C12 C13 1.388(4)
C12 C17 1.502(4)
C13 C14 1.394(4)
C13 H13 0.9300
C14 C15 1.380(4)
C14 C18 1.504(4)
C15 C16 1.389(4)
C15 H15 0.9300
C16 C19 1.500(4)
C17 H17A 0.9600
C17 H17B 0.9600
C17 H17C 0.9600
C18 H18A 0.9600
C18 H18B 0.9600
C18 H18C 0.9600
C19 H19A 0.9600
C19 H19B 0.9600
C19 H19C 0.9600
C20 N1 1.482(4)
C20 C21 1.521(5)
C20 C22 1.525(5)
C20 H20 0.9800
C21 H21A 0.9600
C21 H21B 0.9600
C21 H21C 0.9600
C22 H22A 0.9600
C22 H22B 0.9600
C22 H22C 0.9600
C23 N1 1.490(4)
C23 C25 1.516(5)
C23 C24 1.528(5)
C23 H23 0.9800
C24 H24A 0.9600
C24 H24B 0.9600
C24 H24C 0.9600
C25 H25A 0.9600
C25 H25B 0.9600
C25 H25C 0.9600
C26 N2 1.508(4)
C26 C27 1.511(4)
C26 C28 1.530(4)
C26 H26 0.9800
C27 H27A 0.9600
C27 H27B 0.9600
C27 H27C 0.9600
C28 H28A 0.9600
C28 H28B 0.9600
C28 H28C 0.9600
C29 N2 1.511(3)
C29 C31 1.516(5)
C29 C30 1.518(5)
C29 H29 0.9800
C30 H30A 0.9600
C30 H30B 0.9600
C30 H30C 0.9600
C31 H31A 0.9600
C31 H31B 0.9600
C31 H31C 0.9600
N1 B1 1.406(4)
N2 P1 1.615(2)
Cl1 Ga1 2.1763(9)
Cl2 Ga1 2.1835(9)
Cl3 Ga1 2.1752(9)
Cl4 Ga1 2.1617(9)
C32 C33 1.352(12)
C32 H32A 0.9600
C32 H32B 0.9600
C32 H32C 0.9600
C33 C34 1.3900
C33 C38 1.3900
C34 C35 1.3900
C34 H34 0.9300
C35 C36 1.3900
C35 H35 0.9300
C36 C37 1.3900
C36 H36 0.9300
C37 C38 1.3900
C37 H37 0.9300
C38 H38 0.9300
